data_7015938
loop_
_publ_author_name
'Raatikainen, Kari'
'Huuskonen, Juhani'
'Rissanen, Kari'

_publ_section_title
;
 Discriminating octahedral transition metal ions: highly selective
 tripodal tris-(2,2'-bipyridine) functionalized piperazine cyclophane
 receptor for Cu(2+) ions.
;
_journal_issue 21
_journal_name_full 'Dalton transactions (Cambridge, England : 2003)'
_journal_page_first 5706
_journal_page_last 5710
_journal_paper_doi 10.1039/c1dt10406c
_journal_volume 40
_journal_year 2011
_chemical_compound_source 'synthesis as described'
_chemical_formula_moiety 'C78 H84 Fe N15 O9, 4(Cl O4), C2 F3 O2, H2 O, C'
_chemical_formula_sum 'C81 H86 Cl4 F3 Fe N15 O28'
_chemical_formula_weight 1972.3
_chemical_name_systematic
;
?
;
_space_group_IT_number 2
_symmetry_cell_setting triclinic
_symmetry_Int_Tables_number 2
_symmetry_space_group_name_Hall '-P 1'
_symmetry_space_group_name_H-M 'P -1'
_atom_sites_solution_hydrogens geom
_atom_sites_solution_primary direct
_atom_sites_solution_secondary difmap
_audit_creation_date 2010-06-23T13:30:11-00:00
_audit_creation_method 'WinGX routine CIF_UPDATE'
_cell_angle_alpha 110.059(4)
_cell_angle_beta 91.044(6)
_cell_angle_gamma 94.961(6)
_cell_formula_units_Z 2
_cell_length_a 13.6922(14)
_cell_length_b 18.3992(14)
_cell_length_c 19.312(2)
_cell_measurement_reflns_used 7386
_cell_measurement_temperature 173(2)
_cell_measurement_theta_max 63.691
_cell_measurement_theta_min 6.323
_cell_measurement_wavelength 1.54184
_cell_volume 4547.0(8)
_computing_cell_refinement 'HKL Scalepack (Otwinowski & Minor 1997)'
_computing_data_collection 'Collect (Bruker AXS BV, 1997-2004)'
_computing_data_reduction 'HKL Denzo and Scalepack (Otwinowski & Minor 1997)'
_computing_molecular_graphics 'Ortep-3 for Windows (Farrugia, 1997)'
_computing_publication_material 'WinGX publication routines (Farrugia, 1999)'
_computing_structure_refinement 'SHELXL-97 (Sheldrick, 2008)'
_computing_structure_solution 'SHELXS-86 (Sheldrick, 1986)'
_diffrn_ambient_temperature 173(2)
_diffrn_detector 'CCD plate'
_diffrn_detector_area_resol_mean 9
_diffrn_measured_fraction_theta_full 0.946
_diffrn_measured_fraction_theta_max 0.855
_diffrn_measurement_device '95mm CCD camera on \k-goniostat'
_diffrn_measurement_device_type KappaCCD
_diffrn_measurement_method 'CCD rotation images, thick slices'
_diffrn_orient_matrix_type 'by Bruker AXS Collect from scalepack cell'
_diffrn_orient_matrix_UB_11 -0.555154E-1
_diffrn_orient_matrix_UB_12 -0.2235E-3
_diffrn_orient_matrix_UB_13 -0.344667E-1
_diffrn_orient_matrix_UB_21 -0.449835E-1
_diffrn_orient_matrix_UB_22 0.121647E-1
_diffrn_orient_matrix_UB_23 0.418314E-1
_diffrn_orient_matrix_UB_31 0.168174E-1
_diffrn_orient_matrix_UB_32 0.56857E-1
_diffrn_orient_matrix_UB_33 0.104411E-1
_diffrn_radiation_monochromator graphite
_diffrn_radiation_probe x-ray
_diffrn_radiation_type CuK\a
_diffrn_radiation_wavelength 1.54184
_diffrn_reflns_av_unetI/netI 0.0943
_diffrn_reflns_limit_h_max 15
_diffrn_reflns_limit_h_min 0
_diffrn_reflns_limit_k_max 21
_diffrn_reflns_limit_k_min -21
_diffrn_reflns_limit_l_max 22
_diffrn_reflns_limit_l_min -22
_diffrn_reflns_number 12686
_diffrn_reflns_theta_full 57.5
_diffrn_reflns_theta_max 63.32
_diffrn_reflns_theta_min 6.35
_diffrn_source 'Enraf Nonius FR590'
_exptl_absorpt_coefficient_mu 3.206
_exptl_absorpt_correction_type none
_exptl_crystal_colour red
_exptl_crystal_density_diffrn 1.441
_exptl_crystal_density_method 'not measured'
_exptl_crystal_description prism
_exptl_crystal_F_000 2044
_exptl_crystal_size_max 0.2
_exptl_crystal_size_mid 0.1
_exptl_crystal_size_min 0.1
_refine_diff_density_max 1.236
_refine_diff_density_min -1.126
_refine_diff_density_rms 0.097
_refine_ls_extinction_method none
_refine_ls_goodness_of_fit_ref 1.055
_refine_ls_hydrogen_treatment constr
_refine_ls_matrix_type full
_refine_ls_number_parameters 1232
_refine_ls_number_reflns 12686
_refine_ls_number_restraints 249
_refine_ls_restrained_S_all 1.086
_refine_ls_R_factor_all 0.1969
_refine_ls_R_factor_gt 0.1204
_refine_ls_shift/su_max 0
_refine_ls_shift/su_mean 0
_refine_ls_structure_factor_coef Fsqd
_refine_ls_weighting_details 'calc w=1/[\s^2^(Fo^2^)+(0.1210P)^2^+33.5712P] where P=(Fo^2^+2Fc^2^)/3'
_refine_ls_weighting_scheme calc
_refine_ls_wR_factor_gt 0.2774
_refine_ls_wR_factor_ref 0.3305
_reflns_number_gt 7274
_reflns_number_total 12686
_reflns_threshold_expression >2\s(I)
_cod_data_source_file c1dt10406c.txt
_cod_data_source_block V2
_cod_original_cell_volume 4547.0(7)
_cod_database_code 7015938

loop_
_symmetry_equiv_pos_as_xyz
'x, y, z'
'-x, -y, -z'

loop_
_atom_site_label
_atom_site_type_symbol
_atom_site_fract_x
_atom_site_fract_y
_atom_site_fract_z
_atom_site_U_iso_or_equiv
_atom_site_adp_type
_atom_site_occupancy
_atom_site_symmetry_multiplicity
_atom_site_calc_flag
_atom_site_refinement_flags
_atom_site_disorder_assembly
_atom_site_disorder_group
Fe1 Fe 0.19160(12) 0.52483(9) 0.76239(9) 0.0454(5) Uani 1 1 d . . .
C1 C 0.1352(8) 0.0239(6) 0.6566(6) 0.054(3) Uani 1 1 d . . .
C2 C 0.1616(9) -0.0498(7) 0.6165(7) 0.065(3) Uani 1 1 d . . .
H2 H 0.1738 -0.0848 0.6414 0.078 Uiso 1 1 calc R . .
C3 C 0.1703(10) -0.0728(7) 0.5406(7) 0.070(4) Uani 1 1 d . . .
H3 H 0.1909 -0.1224 0.514 0.084 Uiso 1 1 calc R . .
C4 C 0.1492(9) -0.0236(7) 0.5046(7) 0.068(3) Uani 1 1 d . . .
H4 H 0.1533 -0.0403 0.4525 0.081 Uiso 1 1 calc R . .
C5 C 0.1218(9) 0.0502(7) 0.5418(7) 0.061(3) Uani 1 1 d . . .
C6 C 0.1133(8) 0.0725(6) 0.6175(6) 0.051(3) Uani 1 1 d . . .
C7 C 0.1010(9) 0.1044(7) 0.5012(7) 0.066(3) Uani 1 1 d . . .
H7A H 0.0889 0.1554 0.5377 0.079 Uiso 1 1 calc R . .
H7B H 0.0403 0.0832 0.4695 0.079 Uiso 1 1 calc R . .
N8 N 0.1836(7) 0.1168(6) 0.4536(5) 0.065(3) Uani 1 1 d . . .
H8 H 0.1842 0.0714 0.413 0.078 Uiso 1 1 calc R . .
C9 C 0.1625(10) 0.1808(8) 0.4258(8) 0.079(4) Uani 1 1 d . . .
H9A H 0.0967 0.1687 0.4001 0.095 Uiso 1 1 calc R . .
H9B H 0.1625 0.2302 0.468 0.095 Uiso 1 1 calc R . .
C10 C 0.2384(9) 0.1898(8) 0.3739(7) 0.071(4) Uani 1 1 d . . .
H10A H 0.2371 0.1409 0.3311 0.085 Uiso 1 1 calc R . .
H10B H 0.2235 0.2317 0.3553 0.085 Uiso 1 1 calc R . .
N11 N 0.3365(7) 0.2086(5) 0.4116(5) 0.061(3) Uani 1 1 d . . .
C12 C 0.3594(9) 0.1457(7) 0.4370(7) 0.067(3) Uani 1 1 d . . .
H12A H 0.4261 0.1574 0.4612 0.081 Uiso 1 1 calc R . .
H12B H 0.3579 0.0966 0.3944 0.081 Uiso 1 1 calc R . .
C13 C 0.2855(8) 0.1365(7) 0.4909(7) 0.063(3) Uani 1 1 d . . .
H13A H 0.2875 0.1855 0.5338 0.075 Uiso 1 1 calc R . .
H13B H 0.3017 0.0946 0.5091 0.075 Uiso 1 1 calc R . .
C14 C 0.4073(9) 0.2240(7) 0.3620(6) 0.063(3) Uani 1 1 d . . .
H14A H 0.3903 0.2695 0.3497 0.076 Uiso 1 1 calc R . .
H14B H 0.4035 0.1786 0.3156 0.076 Uiso 1 1 calc R . .
C15 C 0.5124(9) 0.2399(7) 0.3958(7) 0.061(3) Uani 1 1 d . . .
C16 C 0.5833(12) 0.1920(8) 0.3627(8) 0.080(4) Uani 1 1 d . . .
H16 H 0.5668 0.1494 0.3183 0.096 Uiso 1 1 calc R . .
C17 C 0.6762(12) 0.2053(11) 0.3931(10) 0.098(5) Uani 1 1 d . . .
H17 H 0.7244 0.1724 0.3692 0.117 Uiso 1 1 calc R . .
C18 C 0.7016(11) 0.2655(10) 0.4578(10) 0.089(4) Uani 1 1 d . . .
H18 H 0.7664 0.2727 0.4791 0.107 Uiso 1 1 calc R . .
C19 C 0.6336(8) 0.3162(7) 0.4926(7) 0.060(3) Uani 1 1 d . . .
C20 C 0.5400(8) 0.3023(7) 0.4602(7) 0.056(3) Uani 1 1 d . . .
C21 C 0.6623(10) 0.3839(8) 0.5618(7) 0.073(4) Uani 1 1 d . . .
H21A H 0.6037 0.4117 0.5792 0.088 Uiso 1 1 calc R . .
H21B H 0.7111 0.4204 0.5501 0.088 Uiso 1 1 calc R . .
N22 N 0.7054(7) 0.3614(6) 0.6239(6) 0.071(3) Uani 1 1 d . . .
H22 H 0.7622 0.3379 0.6077 0.086 Uiso 1 1 calc R . .
C23 C 0.7334(10) 0.4326(7) 0.6879(7) 0.073(4) Uani 1 1 d . . .
H23A H 0.6749 0.4612 0.7033 0.088 Uiso 1 1 calc R . .
H23B H 0.7827 0.4667 0.6734 0.088 Uiso 1 1 calc R . .
C24 C 0.7752(9) 0.4144(8) 0.7520(8) 0.079(4) Uani 1 1 d . . .
H24A H 0.8369 0.3898 0.7384 0.095 Uiso 1 1 calc R . .
H24B H 0.7904 0.4631 0.7947 0.095 Uiso 1 1 calc R . .
N25 N 0.7048(7) 0.3618(6) 0.7724(6) 0.067(3) Uani 1 1 d . . .
C26 C 0.6841(9) 0.2895(7) 0.7105(7) 0.068(3) Uani 1 1 d . . .
H26A H 0.6385 0.2531 0.7251 0.081 Uiso 1 1 calc R . .
H26B H 0.7456 0.265 0.6959 0.081 Uiso 1 1 calc R . .
C27 C 0.6385(9) 0.3058(7) 0.6463(7) 0.067(3) Uani 1 1 d . . .
H27A H 0.6247 0.2566 0.6041 0.08 Uiso 1 1 calc R . .
H27B H 0.5754 0.3281 0.6604 0.08 Uiso 1 1 calc R . .
C28 C 0.7444(9) 0.3489(8) 0.8392(7) 0.072(4) Uani 1 1 d . . .
H28A H 0.8083 0.3273 0.8278 0.086 Uiso 1 1 calc R . .
H28B H 0.757 0.4 0.8792 0.086 Uiso 1 1 calc R . .
C29 C 0.6813(9) 0.2964(8) 0.8675(7) 0.068(3) Uani 1 1 d . . .
C30 C 0.7169(10) 0.2324(9) 0.8777(10) 0.097(5) Uani 1 1 d . . .
H30 H 0.7821 0.2214 0.8653 0.116 Uiso 1 1 calc R . .
C31 C 0.6606(11) 0.1845(11) 0.9052(11) 0.118(7) Uani 1 1 d . . .
H31 H 0.688 0.1421 0.9133 0.141 Uiso 1 1 calc R . .
C32 C 0.5670(9) 0.1969(9) 0.9209(9) 0.093(5) Uani 1 1 d . . .
H32 H 0.5278 0.1617 0.9375 0.112 Uiso 1 1 calc R . .
C33 C 0.5265(8) 0.2612(7) 0.9130(7) 0.065(3) Uani 1 1 d . . .
C34 C 0.5857(9) 0.3108(7) 0.8877(7) 0.067(3) Uani 1 1 d . . .
C35 C 0.4202(8) 0.2719(6) 0.9291(7) 0.061(3) Uani 1 1 d . . .
H35A H 0.4008 0.3157 0.915 0.073 Uiso 1 1 calc R . .
H35B H 0.4123 0.2854 0.9828 0.073 Uiso 1 1 calc R . .
N36 N 0.3533(6) 0.1992(6) 0.8878(5) 0.061(3) Uani 1 1 d . . .
H36 H 0.3641 0.1618 0.9086 0.073 Uiso 1 1 calc R . .
C37 C 0.2477(8) 0.2149(7) 0.8963(6) 0.061(3) Uani 1 1 d . . .
H37A H 0.235 0.2562 0.8762 0.073 Uiso 1 1 calc R . .
H37B H 0.2341 0.2337 0.9493 0.073 Uiso 1 1 calc R . .
C38 C 0.1802(9) 0.1429(7) 0.8566(6) 0.063(3) Uani 1 1 d . . .
H38A H 0.1913 0.1018 0.8773 0.075 Uiso 1 1 calc R . .
H38B H 0.1111 0.1546 0.8635 0.075 Uiso 1 1 calc R . .
N39 N 0.1984(6) 0.1158(5) 0.7788(5) 0.054(2) Uani 1 1 d . . .
C40 C 0.2994(9) 0.0959(7) 0.7688(7) 0.064(3) Uani 1 1 d . . .
H40A H 0.3115 0.0761 0.7155 0.077 Uiso 1 1 calc R . .
H40B H 0.3095 0.0542 0.789 0.077 Uiso 1 1 calc R . .
C41 C 0.3709(9) 0.1660(7) 0.8074(7) 0.066(3) Uani 1 1 d . . .
H41A H 0.4387 0.1509 0.8011 0.08 Uiso 1 1 calc R . .
H41B H 0.3641 0.206 0.7846 0.08 Uiso 1 1 calc R . .
C42 C 0.1267(9) 0.0484(6) 0.7382(6) 0.058(3) Uani 1 1 d . . .
H42A H 0.0594 0.0625 0.7505 0.07 Uiso 1 1 calc R . .
H42B H 0.1378 0.0042 0.7546 0.07 Uiso 1 1 calc R . .
N43 N 0.0831(6) 0.1469(5) 0.6581(5) 0.051(2) Uani 1 1 d . . .
H43 H 0.0216 0.1509 0.6702 0.062 Uiso 1 1 calc R . .
C44 C 0.1464(10) 0.2105(6) 0.6779(6) 0.056(3) Uani 1 1 d . . .
O45 O 0.2283(6) 0.2124(4) 0.6550(5) 0.066(2) Uani 1 1 d . . .
C46 C 0.1103(8) 0.2844(6) 0.7291(6) 0.052(3) Uani 1 1 d . . .
C47 C 0.0437(8) 0.2891(6) 0.7830(6) 0.053(3) Uani 1 1 d . . .
H47 H 0.0114 0.2437 0.7883 0.064 Uiso 1 1 calc R . .
C48 C 0.0260(8) 0.3624(6) 0.8286(6) 0.053(3) Uani 1 1 d . . .
H48 H -0.0183 0.3672 0.8669 0.063 Uiso 1 1 calc R . .
C49 C 0.0700(7) 0.4282(6) 0.8204(6) 0.045(3) Uani 1 1 d . . .
N50 N 0.1350(6) 0.4235(5) 0.7659(5) 0.050(2) Uani 1 1 d . . .
C51 C 0.1533(7) 0.3528(7) 0.7232(6) 0.050(3) Uani 1 1 d . . .
H51 H 0.1991 0.3488 0.686 0.059 Uiso 1 1 calc R . .
C52 C 0.0610(8) 0.5066(7) 0.8681(6) 0.051(3) Uani 1 1 d . . .
C53 C -0.0084(8) 0.5266(7) 0.9226(6) 0.054(3) Uani 1 1 d . . .
H53 H -0.0542 0.4877 0.9288 0.065 Uiso 1 1 calc R . .
C54 C -0.0092(8) 0.6030(7) 0.9668(6) 0.054(3) Uani 1 1 d . . .
H54 H -0.057 0.6178 1.0028 0.064 Uiso 1 1 calc R . .
C55 C 0.0606(8) 0.6586(7) 0.9585(7) 0.056(3) Uani 1 1 d . . .
C56 C 0.1245(8) 0.6362(6) 0.9039(6) 0.046(3) Uani 1 1 d . . .
H56 H 0.1712 0.6747 0.8982 0.055 Uiso 1 1 calc R . .
N57 N 0.1254(6) 0.5626(5) 0.8574(5) 0.048(2) Uani 1 1 d . . .
C58 C 0.0570(10) 0.7411(8) 1.0073(8) 0.066(3) Uani 1 1 d . . .
O59 O 0.0145(7) 0.7605(5) 1.0642(6) 0.083(3) Uani 1 1 d . . .
O60 O 0.1073(6) 0.7898(5) 0.9811(5) 0.072(2) Uani 1 1 d . B .
C61 C 0.1082(13) 0.8716(8) 1.0238(10) 0.098(5) Uani 1 1 d . . .
H61A H 0.143 0.8833 1.0724 0.117 Uiso 0.58 1 calc PR A 1
H61B H 0.0402 0.8857 1.0321 0.117 Uiso 0.58 1 calc PR A 1
H61C H 0.1087 0.8773 1.0767 0.117 Uiso 0.42 1 calc PR A 2
H61D H 0.1707 0.8983 1.0158 0.117 Uiso 0.42 1 calc PR A 2
C62A C 0.159(2) 0.9159(14) 0.9827(16) 0.108(10) Uani 0.58 1 d P B 1
H62A H 0.1582 0.9716 1.0101 0.129 Uiso 0.58 1 calc PR B 1
H62B H 0.1246 0.9029 0.9342 0.129 Uiso 0.58 1 calc PR B 1
H62C H 0.2264 0.9028 0.9762 0.129 Uiso 0.58 1 calc PR B 1
C62B C 0.035(3) 0.909(2) 1.010(3) 0.120(15) Uani 0.42 1 d P B 2
H62D H 0.045 0.9638 1.0409 0.145 Uiso 0.42 1 calc PR B 2
H62E H -0.0276 0.8858 1.0212 0.145 Uiso 0.42 1 calc PR B 2
H62F H 0.0327 0.9039 0.9578 0.145 Uiso 0.42 1 calc PR B 2
N63 N 0.4694(6) 0.3558(5) 0.4907(5) 0.051(2) Uani 1 1 d . . .
H63 H 0.4623 0.3925 0.4719 0.061 Uiso 1 1 calc R . .
C64 C 0.4118(8) 0.3536(7) 0.5473(6) 0.054(3) Uani 1 1 d . . .
O65 O 0.4222(5) 0.3096(4) 0.5811(4) 0.0549(19) Uani 1 1 d . . .
C66 C 0.3319(7) 0.4075(6) 0.5644(6) 0.048(3) Uani 1 1 d . . .
C67 C 0.2831(8) 0.4288(7) 0.5113(6) 0.056(3) Uani 1 1 d . . .
H67 H 0.3009 0.413 0.4614 0.067 Uiso 1 1 calc R . .
C68 C 0.2062(8) 0.4749(7) 0.5365(6) 0.059(3) Uani 1 1 d . . .
H68 H 0.1683 0.4895 0.5026 0.071 Uiso 1 1 calc R . .
C69 C 0.1848(8) 0.4996(6) 0.6103(6) 0.050(3) Uani 1 1 d . . .
N70 N 0.2362(6) 0.4815(5) 0.6616(4) 0.045(2) Uani 1 1 d . . .
C71 C 0.3087(8) 0.4364(6) 0.6375(6) 0.049(3) Uani 1 1 d . . .
H71 H 0.3464 0.4236 0.6727 0.059 Uiso 1 1 calc R . .
C72 C 0.0974(8) 0.5384(6) 0.6385(6) 0.052(3) Uani 1 1 d . . .
C73 C 0.0392(8) 0.5721(6) 0.5992(6) 0.055(3) Uani 1 1 d . . .
H73 H 0.0552 0.5702 0.551 0.065 Uiso 1 1 calc R . .
C74 C -0.0408(9) 0.6078(7) 0.6313(7) 0.061(3) Uani 1 1 d . . .
H74 H -0.0783 0.6336 0.6066 0.073 Uiso 1 1 calc R . .
C75 C -0.0664(7) 0.6061(6) 0.6994(6) 0.052(3) Uani 1 1 d . . .
C76 C -0.0053(7) 0.5708(6) 0.7339(6) 0.045(3) Uani 1 1 d . . .
H76 H -0.0231 0.5686 0.7805 0.054 Uiso 1 1 calc R . .
N77 N 0.0754(7) 0.5403(5) 0.7067(5) 0.049(2) Uani 1 1 d . . .
C78 C -0.1476(8) 0.6484(8) 0.7374(7) 0.062(3) Uani 1 1 d . . .
O79 O -0.1786(6) 0.7012(6) 0.7213(5) 0.087(3) Uani 1 1 d . . .
O80 O -0.1753(6) 0.6294(5) 0.7942(5) 0.069(2) Uani 1 1 d . . .
C81 C -0.2420(10) 0.6793(10) 0.8437(9) 0.091(5) Uani 1 1 d . . .
H81A H -0.2821 0.6488 0.8683 0.109 Uiso 1 1 calc R . .
H81B H -0.2869 0.6988 0.8149 0.109 Uiso 1 1 calc R . .
C82 C -0.1827(13) 0.7468(12) 0.9009(9) 0.120(6) Uani 1 1 d . . .
H82A H -0.227 0.7795 0.9346 0.18 Uiso 1 1 calc R . .
H82B H -0.1446 0.7777 0.8764 0.18 Uiso 1 1 calc R . .
H82C H -0.1379 0.7272 0.929 0.18 Uiso 1 1 calc R . .
N83 N 0.5481(6) 0.3817(5) 0.8861(5) 0.058(2) Uani 1 1 d . . .
H83 H 0.5658 0.4256 0.9223 0.069 Uiso 1 1 calc R . .
C84 C 0.4868(8) 0.3824(8) 0.8306(7) 0.056(3) Uani 1 1 d . . .
O85 O 0.4549(6) 0.3242(5) 0.7806(5) 0.062(2) Uani 1 1 d . . .
C86 C 0.4556(8) 0.4604(6) 0.8368(6) 0.048(3) Uani 1 1 d . . .
C87 C 0.5129(8) 0.5319(7) 0.8639(6) 0.053(3) Uani 1 1 d . . .
H87 H 0.5768 0.5355 0.8856 0.063 Uiso 1 1 calc R . .
C88 C 0.4753(8) 0.5969(7) 0.8588(6) 0.054(3) Uani 1 1 d . . .
H88 H 0.5138 0.6457 0.876 0.065 Uiso 1 1 calc R . .
C89 C 0.3811(7) 0.5908(6) 0.8286(5) 0.043(2) Uani 1 1 d . . .
N90 N 0.3223(6) 0.5228(5) 0.8067(4) 0.044(2) Uani 1 1 d . . .
C91 C 0.3591(7) 0.4589(6) 0.8107(6) 0.048(3) Uani 1 1 d . . .
H91 H 0.3183 0.4112 0.7952 0.057 Uiso 1 1 calc R . .
C92 C 0.3370(8) 0.6549(6) 0.8149(6) 0.050(3) Uani 1 1 d . . .
C93 C 0.3808(8) 0.7304(7) 0.8357(6) 0.057(3) Uani 1 1 d . . .
H93 H 0.4445 0.7437 0.8594 0.068 Uiso 1 1 calc R . .
C94 C 0.3309(9) 0.7858(7) 0.8217(7) 0.062(3) Uani 1 1 d . . .
H94 H 0.3592 0.8382 0.8368 0.075 Uiso 1 1 calc R . .
C95 C 0.2390(8) 0.7648(6) 0.7854(6) 0.051(3) Uani 1 1 d . . .
C96 C 0.2025(8) 0.6878(6) 0.7635(6) 0.051(3) Uani 1 1 d . . .
H96 H 0.1407 0.6731 0.7368 0.061 Uiso 1 1 calc R . .
N97 N 0.2480(6) 0.6321(5) 0.7772(5) 0.050(2) Uani 1 1 d . . .
C98 C 0.1802(9) 0.8231(7) 0.7717(7) 0.064(3) Uani 1 1 d . . .
O99 O 0.2120(6) 0.8871(5) 0.7748(5) 0.070(2) Uani 1 1 d . . .
O100 O 0.0853(6) 0.7949(5) 0.7548(5) 0.076(3) Uani 1 1 d . . .
C101 C 0.0176(10) 0.8443(8) 0.7383(9) 0.083(4) Uani 1 1 d . . .
H10C H -0.0375 0.8108 0.7057 0.099 Uiso 1 1 calc R . .
H10D H 0.0521 0.8744 0.7107 0.099 Uiso 1 1 calc R . .
C102 C -0.0222(12) 0.8982(11) 0.8032(11) 0.123(7) Uani 1 1 d . . .
H10E H -0.0675 0.9289 0.7879 0.184 Uiso 1 1 calc R . .
H10F H 0.0315 0.9331 0.8349 0.184 Uiso 1 1 calc R . .
H10G H -0.0574 0.869 0.8306 0.184 Uiso 1 1 calc R . .
Cl1A Cl 0.2654(2) 0.45955(18) 0.98657(16) 0.0643(8) Uani 1 1 d D . .
O2A O 0.2493(6) 0.4343(6) 1.0481(4) 0.105(4) Uani 1 1 d D . .
O3A O 0.2368(6) 0.3974(4) 0.9190(4) 0.087(3) Uani 1 1 d D . .
O4A O 0.3678(5) 0.4837(5) 0.9866(4) 0.082(3) Uani 1 1 d D . .
O5A O 0.2082(7) 0.5229(5) 0.9937(5) 0.102(3) Uani 1 1 d D . .
Cl1B Cl 0.9611(3) 0.3249(2) 0.5506(2) 0.0948(12) Uani 1 1 d DU . .
O2B O 0.9604(6) 0.2810(5) 0.4704(4) 0.090(3) Uani 1 1 d DU . .
O3B O 1.0611(5) 0.3344(7) 0.5820(6) 0.134(4) Uani 1 1 d DU . .
O4B O 0.9205(6) 0.4008(4) 0.5624(5) 0.088(3) Uani 1 1 d DU . .
O5B O 0.8935(7) 0.2839(6) 0.5869(6) 0.127(4) Uani 1 1 d DU . .
Cl1C Cl 0.5327(3) 0.5682(2) 0.66361(18) 0.0815(10) Uani 1 1 d D . .
O2C O 0.5161(5) 0.5040(4) 0.6893(4) 0.074(2) Uani 1 1 d D C .
O3C O 0.4926(14) 0.6356(6) 0.7087(9) 0.106(6) Uani 0.586(11) 1 d PDU C 1
O4C O 0.6387(7) 0.5889(8) 0.6651(9) 0.099(5) Uani 0.586(11) 1 d PDU C 1
O5C O 0.5053(12) 0.5390(8) 0.5864(5) 0.085(5) Uani 0.586(11) 1 d PDU C 1
O6C O 0.5870(16) 0.5517(10) 0.6001(9) 0.101(6) Uani 0.414(11) 1 d PDU C 2
O7C O 0.4377(9) 0.5905(11) 0.6457(12) 0.092(6) Uani 0.414(11) 1 d PDU C 2
O8C O 0.5690(17) 0.6349(8) 0.7262(8) 0.108(7) Uani 0.414(11) 1 d PDU C 2
Cl1D Cl 0.1594(4) -0.0621(3) 0.2819(3) 0.154(2) Uani 1 1 d D . .
O2D O 0.1729(14) -0.0560(9) 0.2072(6) 0.263(12) Uani 1 1 d DU . .
O3D O 0.1069(7) -0.1379(5) 0.2689(7) 0.136(5) Uani 1 1 d DU . .
O4D O 0.2621(8) -0.0589(11) 0.3096(12) 0.356(18) Uani 1 1 d DU . .
O5D O 0.1061(7) -0.0022(5) 0.3304(5) 0.111(4) Uani 1 1 d DU . .
O1E O 0.3565(8) 0.1045(6) 0.9699(6) 0.106(4) Uani 1 1 d D . .
C2E C 0.3868(12) 0.1351(11) 1.0330(10) 0.091(5) Uani 1 1 d D . .
O3E O 0.4160(7) 0.2055(7) 1.0652(6) 0.101(3) Uani 1 1 d D . .
C4E C 0.3790(10) 0.0859(10) 1.0789(9) 0.211(7) Uani 1 1 d DU . .
F5E F 0.3861(11) 0.0099(8) 1.0452(8) 0.217(6) Uani 1 1 d DU . .
F6E F 0.2945(11) 0.0867(9) 1.1130(9) 0.232(7) Uani 1 1 d DU . .
F7E F 0.4473(11) 0.1064(8) 1.1342(8) 0.231(7) Uani 1 1 d DU . .
O1F O 0.4379(11) 0.1780(9) 0.6432(8) 0.160(5) Uani 1 1 d . . .
H1FA H 0.48 0.225 0.6595 0.5 Uiso 1 1 d . . .
H1FB H 0.3708 0.19 0.646 0.5 Uiso 1 1 d . . .
C103 C 0.580(4) 0.101(4) 0.534(3) 0.092(17) Uiso 0.25 1 d P D 1
C104 C 0.485(4) 0.042(3) 0.528(3) 0.081 Uiso 0.25 1 d P . 2
C105 C 0.451(6) 0.018(4) 0.603(4) 0.12(2) Uiso 0.25 1 d P E 3
C106 C 0.532(5) 0.009(4) 0.743(4) 0.11(2) Uiso 0.25 1 d P F 4

loop_
_atom_site_aniso_label
_atom_site_aniso_U_11
_atom_site_aniso_U_22
_atom_site_aniso_U_33
_atom_site_aniso_U_23
_atom_site_aniso_U_13
_atom_site_aniso_U_12
Fe1 0.0425(10) 0.0473(10) 0.0530(10) 0.0258(8) -0.0002(8) 0.0050(7)
C1 0.058(7) 0.041(7) 0.068(8) 0.025(6) 0.002(6) 0.004(5)
C2 0.078(9) 0.050(8) 0.075(9) 0.030(7) 0.020(7) 0.010(6)
C3 0.097(10) 0.045(7) 0.070(9) 0.019(7) 0.021(7) 0.017(7)
C4 0.078(9) 0.058(8) 0.066(8) 0.025(7) -0.009(6) -0.012(6)
C5 0.077(9) 0.045(7) 0.057(8) 0.017(6) -0.012(6) -0.003(6)
C6 0.050(7) 0.038(6) 0.062(8) 0.016(6) -0.003(5) 0.001(5)
C7 0.064(8) 0.067(8) 0.072(8) 0.038(7) -0.012(6) -0.010(6)
N8 0.078(7) 0.059(6) 0.063(6) 0.031(5) -0.015(5) -0.005(5)
C9 0.075(9) 0.083(9) 0.097(10) 0.060(8) -0.019(8) -0.011(7)
C10 0.073(9) 0.080(9) 0.075(9) 0.051(7) -0.019(7) -0.011(7)
N11 0.064(6) 0.066(6) 0.065(6) 0.040(5) -0.001(5) 0.004(5)
C12 0.077(9) 0.059(8) 0.074(8) 0.032(7) -0.003(7) 0.012(6)
C13 0.068(8) 0.060(8) 0.066(8) 0.035(6) -0.018(6) -0.007(6)
C14 0.076(9) 0.063(8) 0.055(7) 0.024(6) 0.003(6) 0.012(6)
C15 0.076(9) 0.060(8) 0.058(8) 0.028(7) 0.009(7) 0.024(7)
C16 0.101(12) 0.069(9) 0.082(10) 0.034(8) 0.023(9) 0.040(9)
C17 0.074(11) 0.121(15) 0.114(14) 0.050(12) 0.035(10) 0.051(10)
C18 0.071(10) 0.100(12) 0.101(12) 0.034(10) -0.005(9) 0.031(9)
C19 0.037(7) 0.072(8) 0.082(9) 0.040(7) 0.009(6) 0.009(6)
C20 0.056(8) 0.061(8) 0.063(8) 0.034(7) 0.022(6) 0.019(6)
C21 0.072(9) 0.077(9) 0.090(10) 0.055(8) -0.007(7) 0.005(7)
N22 0.056(6) 0.078(7) 0.090(8) 0.045(7) -0.009(5) -0.002(5)
C23 0.078(9) 0.066(9) 0.078(9) 0.034(8) -0.021(7) -0.015(7)
C24 0.062(8) 0.080(9) 0.105(11) 0.049(8) -0.021(7) -0.015(7)
N25 0.061(6) 0.075(7) 0.074(7) 0.042(6) -0.016(5) -0.006(5)
C26 0.051(7) 0.070(9) 0.093(10) 0.044(8) 0.001(7) 0.002(6)
C27 0.058(8) 0.070(8) 0.077(9) 0.036(7) -0.001(6) -0.011(6)
C28 0.049(7) 0.081(9) 0.097(10) 0.047(8) -0.007(7) 0.010(6)
C29 0.044(7) 0.089(10) 0.082(9) 0.046(8) -0.010(6) 0.002(6)
C30 0.051(8) 0.107(12) 0.163(15) 0.082(12) -0.006(9) 0.022(8)
C31 0.066(11) 0.142(15) 0.198(19) 0.126(15) -0.012(11) 0.018(10)
C32 0.045(8) 0.112(12) 0.166(15) 0.099(12) 0.003(8) 0.018(7)
C33 0.050(7) 0.074(9) 0.089(9) 0.050(7) -0.009(6) 0.008(6)
C34 0.069(9) 0.070(8) 0.075(8) 0.044(7) -0.022(7) -0.005(7)
C35 0.068(8) 0.049(7) 0.070(8) 0.028(6) -0.009(6) 0.005(6)
N36 0.051(6) 0.071(7) 0.069(7) 0.032(6) 0.004(5) 0.016(5)
C37 0.064(8) 0.067(8) 0.056(7) 0.025(6) 0.004(6) 0.007(6)
C38 0.062(8) 0.069(8) 0.066(8) 0.032(7) 0.012(6) 0.017(6)
N39 0.052(6) 0.048(6) 0.063(6) 0.020(5) 0.004(5) 0.009(4)
C40 0.064(8) 0.057(8) 0.075(8) 0.024(7) 0.009(6) 0.022(6)
C41 0.064(8) 0.058(8) 0.080(9) 0.026(7) 0.009(7) 0.009(6)
C42 0.076(8) 0.049(7) 0.058(7) 0.028(6) 0.004(6) 0.009(6)
N43 0.050(5) 0.046(6) 0.065(6) 0.027(5) 0.003(4) 0.009(4)
C44 0.068(9) 0.040(7) 0.062(8) 0.024(6) -0.005(6) -0.007(6)
O45 0.061(6) 0.051(5) 0.086(6) 0.024(4) 0.011(5) 0.002(4)
C46 0.055(7) 0.041(7) 0.063(7) 0.026(6) -0.015(6) 0.000(5)
C47 0.048(7) 0.046(7) 0.066(8) 0.023(6) 0.008(6) 0.001(5)
C48 0.050(7) 0.051(7) 0.062(7) 0.028(6) 0.002(5) 0.001(5)
C49 0.040(6) 0.050(7) 0.048(6) 0.021(6) 0.002(5) 0.007(5)
N50 0.051(6) 0.043(6) 0.055(6) 0.016(5) -0.012(5) 0.012(4)
C51 0.035(6) 0.063(8) 0.058(7) 0.031(6) 0.001(5) 0.001(5)
C52 0.040(6) 0.060(8) 0.061(7) 0.034(6) -0.005(5) -0.002(5)
C53 0.055(7) 0.048(7) 0.067(8) 0.029(6) -0.001(6) 0.003(5)
C54 0.046(7) 0.066(8) 0.053(7) 0.025(6) 0.008(5) 0.009(6)
C55 0.047(7) 0.064(8) 0.067(8) 0.036(7) 0.008(6) 0.009(6)
C56 0.050(7) 0.037(7) 0.055(7) 0.024(6) -0.009(5) -0.002(5)
N57 0.043(5) 0.051(6) 0.059(6) 0.030(5) -0.007(4) 0.005(4)
C58 0.063(9) 0.070(9) 0.073(9) 0.036(8) -0.004(7) 0.004(7)
O59 0.087(7) 0.074(6) 0.086(7) 0.022(5) 0.026(6) 0.012(5)
O60 0.077(6) 0.055(5) 0.086(6) 0.025(5) 0.005(5) 0.009(4)
C61 0.105(13) 0.062(10) 0.126(14) 0.031(10) 0.013(10) 0.012(9)
C62A 0.14(3) 0.059(16) 0.13(2) 0.042(16) -0.03(2) -0.003(16)
C62B 0.13(4) 0.08(3) 0.17(4) 0.06(3) 0.02(3) 0.03(3)
N63 0.057(6) 0.053(6) 0.052(6) 0.028(5) 0.009(5) 0.007(5)
C64 0.044(7) 0.064(8) 0.056(7) 0.024(6) -0.007(5) 0.004(6)
O65 0.049(4) 0.059(5) 0.069(5) 0.036(4) 0.005(4) 0.011(4)
C66 0.042(6) 0.047(6) 0.058(7) 0.022(6) 0.001(5) 0.005(5)
C67 0.053(7) 0.070(8) 0.047(7) 0.024(6) 0.001(5) 0.008(6)
C68 0.057(8) 0.066(8) 0.064(8) 0.034(7) 0.001(6) 0.011(6)
C69 0.050(7) 0.057(7) 0.044(7) 0.015(6) 0.004(5) 0.014(5)
N70 0.047(5) 0.046(5) 0.047(5) 0.022(4) -0.004(4) 0.006(4)
C71 0.052(7) 0.053(7) 0.047(7) 0.024(6) 0.003(5) 0.007(6)
C72 0.061(7) 0.049(7) 0.051(7) 0.022(6) -0.009(6) 0.005(6)
C73 0.056(7) 0.064(8) 0.051(7) 0.029(6) -0.003(6) 0.008(6)
C74 0.058(8) 0.066(8) 0.067(8) 0.031(7) -0.002(6) 0.017(6)
C75 0.038(6) 0.063(7) 0.061(7) 0.031(6) -0.003(5) 0.007(5)
C76 0.039(6) 0.043(6) 0.057(7) 0.022(5) 0.002(5) 0.000(5)
N77 0.054(6) 0.044(5) 0.051(6) 0.021(4) -0.003(4) 0.004(4)
C78 0.043(7) 0.084(9) 0.076(9) 0.049(8) 0.000(6) 0.005(6)
O79 0.072(6) 0.120(8) 0.105(7) 0.079(7) 0.026(5) 0.041(6)
O80 0.056(5) 0.079(6) 0.085(6) 0.044(5) 0.008(4) 0.020(4)
C81 0.061(9) 0.142(14) 0.108(12) 0.083(12) 0.046(9) 0.053(10)
C82 0.118(15) 0.167(18) 0.072(11) 0.034(12) 0.011(10) 0.028(13)
N83 0.053(6) 0.062(6) 0.068(6) 0.034(5) -0.006(5) 0.013(5)
C84 0.043(7) 0.072(9) 0.067(8) 0.039(7) -0.001(6) 0.012(6)
O85 0.060(5) 0.055(5) 0.072(5) 0.023(5) -0.018(4) 0.007(4)
C86 0.051(7) 0.050(7) 0.051(6) 0.026(5) -0.007(5) 0.007(5)
C87 0.046(7) 0.070(8) 0.048(6) 0.029(6) -0.006(5) -0.001(6)
C88 0.051(7) 0.054(7) 0.066(7) 0.033(6) -0.006(6) 0.009(5)
C89 0.047(6) 0.045(6) 0.038(6) 0.014(5) 0.003(5) 0.009(5)
N90 0.051(5) 0.041(5) 0.044(5) 0.018(4) 0.006(4) 0.004(4)
C91 0.047(7) 0.048(7) 0.050(7) 0.022(5) -0.002(5) 0.002(5)
C92 0.050(7) 0.052(7) 0.054(7) 0.027(6) 0.001(5) 0.002(5)
C93 0.047(7) 0.060(8) 0.072(8) 0.035(6) -0.005(6) -0.003(6)
C94 0.061(8) 0.057(7) 0.079(9) 0.037(7) -0.001(6) 0.000(6)
C95 0.057(7) 0.034(6) 0.071(8) 0.030(6) 0.001(6) -0.003(5)
C96 0.054(7) 0.056(7) 0.052(7) 0.031(6) -0.001(5) 0.010(6)
N97 0.045(5) 0.061(6) 0.051(5) 0.029(5) 0.000(4) 0.008(4)
C98 0.065(9) 0.059(8) 0.078(9) 0.035(7) -0.004(6) 0.005(7)
O99 0.066(5) 0.052(5) 0.103(7) 0.042(5) -0.008(5) 0.000(4)
O100 0.067(6) 0.060(5) 0.116(7) 0.050(5) -0.019(5) -0.001(4)
C101 0.065(9) 0.061(9) 0.143(14) 0.062(9) -0.019(9) 0.006(7)
C102 0.090(12) 0.142(17) 0.180(19) 0.100(16) 0.029(12) 0.055(12)
Cl1A 0.0536(18) 0.082(2) 0.070(2) 0.0440(18) -0.0049(14) 0.0004(15)
O2A 0.072(6) 0.175(10) 0.101(7) 0.098(8) -0.008(5) -0.018(6)
O3A 0.088(7) 0.076(6) 0.092(7) 0.030(5) -0.027(5) -0.013(5)
O4A 0.047(5) 0.121(8) 0.074(6) 0.035(5) 0.002(4) -0.018(5)
O5A 0.112(8) 0.124(9) 0.085(7) 0.047(6) -0.008(6) 0.058(7)
Cl1B 0.087(3) 0.112(3) 0.101(3) 0.062(2) -0.016(2) -0.009(2)
O2B 0.083(6) 0.124(8) 0.059(5) 0.027(5) 0.002(5) 0.015(5)
O3B 0.066(6) 0.193(11) 0.143(9) 0.063(8) -0.038(6) -0.003(7)
O4B 0.091(6) 0.082(6) 0.099(7) 0.041(5) 0.004(5) 0.011(5)
O5B 0.107(8) 0.168(10) 0.138(9) 0.105(8) 0.005(7) -0.038(7)
Cl1C 0.101(3) 0.077(2) 0.072(2) 0.0407(19) -0.0101(19) -0.0189(19)
O2C 0.079(6) 0.078(6) 0.078(6) 0.045(5) 0.008(5) -0.001(5)
O3C 0.131(14) 0.085(10) 0.123(12) 0.052(9) 0.067(11) 0.045(10)
O4C 0.099(11) 0.102(11) 0.110(11) 0.062(9) -0.008(9) -0.023(9)
O5C 0.116(12) 0.085(9) 0.071(9) 0.055(7) -0.005(8) -0.009(9)
O6C 0.127(15) 0.110(12) 0.091(12) 0.066(10) 0.031(12) 0.008(12)
O7C 0.117(14) 0.069(12) 0.109(13) 0.052(10) 0.023(11) 0.023(10)
O8C 0.118(15) 0.100(12) 0.112(13) 0.049(11) 0.018(13) -0.008(12)
Cl1D 0.146(5) 0.155(5) 0.147(5) 0.035(4) -0.020(4) 0.010(4)
O2D 0.48(4) 0.219(19) 0.125(13) 0.104(13) -0.032(17) 0.06(2)
O3D 0.095(8) 0.070(7) 0.200(13) 0.001(7) 0.034(8) -0.038(6)
O4D 0.130(15) 0.45(4) 0.55(4) 0.30(3) -0.19(2) -0.137(19)
O5D 0.113(8) 0.077(7) 0.105(8) -0.021(6) 0.049(7) 0.020(6)
O1E 0.116(9) 0.110(8) 0.104(8) 0.064(7) -0.035(7) -0.023(6)
C2E 0.085(11) 0.102(13) 0.088(12) 0.042(10) -0.015(9) -0.015(9)
O3E 0.086(7) 0.111(9) 0.112(8) 0.053(7) -0.019(6) -0.018(6)
C4E 0.226(15) 0.253(14) 0.242(14) 0.210(13) -0.062(11) -0.019(13)
F5E 0.241(13) 0.224(14) 0.266(15) 0.198(13) -0.038(11) -0.006(11)
F6E 0.216(14) 0.303(16) 0.258(15) 0.209(13) 0.027(11) -0.019(12)
F7E 0.246(14) 0.263(14) 0.243(13) 0.195(12) -0.119(11) -0.079(11)
O1F 0.156(13) 0.169(13) 0.155(12) 0.065(10) -0.016(10) -0.016(10)

loop_
_atom_type_symbol
_atom_type_description
_atom_type_scat_dispersion_real
_atom_type_scat_dispersion_imag
_atom_type_scat_source
C C 0.0181 0.0091 'International Tables Vol C Tables 4.2.6.8 and 6.1.1.4'
H H 0 0 'International Tables Vol C Tables 4.2.6.8 and 6.1.1.4'
O O 0.0492 0.0322 'International Tables Vol C Tables 4.2.6.8 and 6.1.1.4'
F F 0.0727 0.0534 'International Tables Vol C Tables 4.2.6.8 and 6.1.1.4'
Cl Cl 0.3639 0.7018 'International Tables Vol C Tables 4.2.6.8 and 6.1.1.4'
Fe Fe -1.1336 3.1974 'International Tables Vol C Tables 4.2.6.8 and 6.1.1.4'
N N 0.0311 0.018 'International Tables Vol C Tables 4.2.6.8 and 6.1.1.4'

loop_
_geom_angle_atom_site_label_1
_geom_angle_atom_site_label_2
_geom_angle_atom_site_label_3
_geom_angle
_geom_angle_site_symmetry_1
_geom_angle_site_symmetry_3
_geom_angle_publ_flag
N70 Fe1 N90 92.3(3) . . ?
N70 Fe1 N97 94.3(3) . . ?
N90 Fe1 N97 80.4(3) . . ?
N70 Fe1 N50 94.8(4) . . ?
N90 Fe1 N50 96.1(3) . . ?
N97 Fe1 N50 170.4(4) . . ?
N70 Fe1 N57 171.0(3) . . ?
N90 Fe1 N57 96.0(3) . . ?
N97 Fe1 N57 90.4(4) . . ?
N50 Fe1 N57 81.0(4) . . ?
N70 Fe1 N77 80.9(4) . . ?
N90 Fe1 N77 167.8(3) . . ?
N97 Fe1 N77 90.0(3) . . ?
N50 Fe1 N77 94.6(3) . . ?
N57 Fe1 N77 91.5(3) . . ?
C2 C1 C6 117.9(11) . . ?
C2 C1 C42 120.6(10) . . ?
C6 C1 C42 121.4(10) . . ?
C3 C2 C1 120.9(11) . . ?
C3 C2 H2 119.5 . . ?
C1 C2 H2 119.5 . . ?
C4 C3 C2 119.3(12) . . ?
C4 C3 H3 120.3 . . ?
C2 C3 H3 120.3 . . ?
C3 C4 C5 122.0(12) . . ?
C3 C4 H4 119 . . ?
C5 C4 H4 119 . . ?
C6 C5 C4 118.0(10) . . ?
C6 C5 C7 120.8(11) . . ?
C4 C5 C7 121.2(11) . . ?
C5 C6 C1 121.6(10) . . ?
C5 C6 N43 120.3(10) . . ?
C1 C6 N43 118.0(10) . . ?
C5 C7 N8 113.7(10) . . ?
C5 C7 H7A 108.8 . . ?
N8 C7 H7A 108.8 . . ?
C5 C7 H7B 108.8 . . ?
N8 C7 H7B 108.8 . . ?
H7A C7 H7B 107.7 . . ?
C9 N8 C13 108.1(9) . . ?
C9 N8 C7 109.1(9) . . ?
C13 N8 C7 115.7(9) . . ?
C9 N8 H8 107.9 . . ?
C13 N8 H8 107.9 . . ?
C7 N8 H8 107.9 . . ?
C10 C9 N8 110.1(11) . . ?
C10 C9 H9A 109.6 . . ?
N8 C9 H9A 109.6 . . ?
C10 C9 H9B 109.6 . . ?
N8 C9 H9B 109.6 . . ?
H9A C9 H9B 108.2 . . ?
N11 C10 C9 110.3(10) . . ?
N11 C10 H10A 109.6 . . ?
C9 C10 H10A 109.6 . . ?
N11 C10 H10B 109.6 . . ?
C9 C10 H10B 109.6 . . ?
H10A C10 H10B 108.1 . . ?
C14 N11 C12 113.2(9) . . ?
C14 N11 C10 109.0(9) . . ?
C12 N11 C10 109.5(9) . . ?
N11 C12 C13 109.6(10) . . ?
N11 C12 H12A 109.7 . . ?
C13 C12 H12A 109.7 . . ?
N11 C12 H12B 109.7 . . ?
C13 C12 H12B 109.7 . . ?
H12A C12 H12B 108.2 . . ?
C12 C13 N8 109.8(9) . . ?
C12 C13 H13A 109.7 . . ?
N8 C13 H13A 109.7 . . ?
C12 C13 H13B 109.7 . . ?
N8 C13 H13B 109.7 . . ?
H13A C13 H13B 108.2 . . ?
N11 C14 C15 112.2(9) . . ?
N11 C14 H14A 109.2 . . ?
C15 C14 H14A 109.2 . . ?
N11 C14 H14B 109.2 . . ?
C15 C14 H14B 109.2 . . ?
H14A C14 H14B 107.9 . . ?
C16 C15 C20 117.8(12) . . ?
C16 C15 C14 120.5(12) . . ?
C20 C15 C14 121.7(11) . . ?
C17 C16 C15 120.6(15) . . ?
C17 C16 H16 119.7 . . ?
C15 C16 H16 119.7 . . ?
C16 C17 C18 121.0(14) . . ?
C16 C17 H17 119.5 . . ?
C18 C17 H17 119.5 . . ?
C17 C18 C19 120.7(14) . . ?
C17 C18 H18 119.6 . . ?
C19 C18 H18 119.6 . . ?
C20 C19 C18 117.3(13) . . ?
C20 C19 C21 121.9(11) . . ?
C18 C19 C21 120.8(12) . . ?
C19 C20 C15 122.5(11) . . ?
C19 C20 N63 119.6(11) . . ?
C15 C20 N63 117.8(11) . . ?
C19 C21 N22 113.9(10) . . ?
C19 C21 H21A 108.8 . . ?
N22 C21 H21A 108.8 . . ?
C19 C21 H21B 108.8 . . ?
N22 C21 H21B 108.8 . . ?
H21A C21 H21B 107.7 . . ?
C23 N22 C27 110.2(10) . . ?
C23 N22 C21 108.9(9) . . ?
C27 N22 C21 113.9(9) . . ?
C23 N22 H22 107.9 . . ?
C27 N22 H22 107.9 . . ?
C21 N22 H22 107.9 . . ?
N22 C23 C24 111.7(10) . . ?
N22 C23 H23A 109.3 . . ?
C24 C23 H23A 109.3 . . ?
N22 C23 H23B 109.3 . . ?
C24 C23 H23B 109.3 . . ?
H23A C23 H23B 107.9 . . ?
N25 C24 C23 110.0(10) . . ?
N25 C24 H24A 109.7 . . ?
C23 C24 H24A 109.7 . . ?
N25 C24 H24B 109.7 . . ?
C23 C24 H24B 109.7 . . ?
H24A C24 H24B 108.2 . . ?
C26 N25 C24 109.8(10) . . ?
C26 N25 C28 112.1(10) . . ?
C24 N25 C28 109.3(9) . . ?
N25 C26 C27 109.5(10) . . ?
N25 C26 H26A 109.8 . . ?
C27 C26 H26A 109.8 . . ?
N25 C26 H26B 109.8 . . ?
C27 C26 H26B 109.8 . . ?
H26A C26 H26B 108.2 . . ?
N22 C27 C26 110.7(9) . . ?
N22 C27 H27A 109.5 . . ?
C26 C27 H27A 109.5 . . ?
N22 C27 H27B 109.5 . . ?
C26 C27 H27B 109.5 . . ?
H27A C27 H27B 108.1 . . ?
C29 C28 N25 116.3(10) . . ?
C29 C28 H28A 108.2 . . ?
N25 C28 H28A 108.2 . . ?
C29 C28 H28B 108.2 . . ?
N25 C28 H28B 108.2 . . ?
H28A C28 H28B 107.4 . . ?
C30 C29 C34 116.9(12) . . ?
C30 C29 C28 121.1(12) . . ?
C34 C29 C28 122.0(11) . . ?
C31 C30 C29 121.8(14) . . ?
C31 C30 H30 119.1 . . ?
C29 C30 H30 119.1 . . ?
C32 C31 C30 120.4(14) . . ?
C32 C31 H31 119.8 . . ?
C30 C31 H31 119.8 . . ?
C31 C32 C33 120.9(13) . . ?
C31 C32 H32 119.6 . . ?
C33 C32 H32 119.6 . . ?
C34 C33 C32 117.9(12) . . ?
C34 C33 C35 122.8(10) . . ?
C32 C33 C35 119.3(11) . . ?
C33 C34 C29 121.9(11) . . ?
C33 C34 N83 118.5(11) . . ?
C29 C34 N83 119.4(11) . . ?
C33 C35 N36 111.8(10) . . ?
C33 C35 H35A 109.3 . . ?
N36 C35 H35A 109.3 . . ?
C33 C35 H35B 109.3 . . ?
N36 C35 H35B 109.3 . . ?
H35A C35 H35B 107.9 . . ?
C41 N36 C37 108.6(9) . . ?
C41 N36 C35 113.9(9) . . ?
C37 N36 C35 110.6(9) . . ?
C41 N36 H36 107.8 . . ?
C37 N36 H36 107.8 . . ?
C35 N36 H36 107.8 . . ?
N36 C37 C38 111.3(10) . . ?
N36 C37 H37A 109.4 . . ?
C38 C37 H37A 109.4 . . ?
N36 C37 H37B 109.4 . . ?
C38 C37 H37B 109.4 . . ?
H37A C37 H37B 108 . . ?
N39 C38 C37 109.8(9) . . ?
N39 C38 H38A 109.7 . . ?
C37 C38 H38A 109.7 . . ?
N39 C38 H38B 109.7 . . ?
C37 C38 H38B 109.7 . . ?
H38A C38 H38B 108.2 . . ?
C38 N39 C40 109.4(9) . . ?
C38 N39 C42 110.1(9) . . ?
C40 N39 C42 111.6(9) . . ?
N39 C40 C41 110.7(9) . . ?
N39 C40 H40A 109.5 . . ?
C41 C40 H40A 109.5 . . ?
N39 C40 H40B 109.5 . . ?
C41 C40 H40B 109.5 . . ?
H40A C40 H40B 108.1 . . ?
N36 C41 C40 111.3(10) . . ?
N36 C41 H41A 109.4 . . ?
C40 C41 H41A 109.4 . . ?
N36 C41 H41B 109.4 . . ?
C40 C41 H41B 109.4 . . ?
H41A C41 H41B 108 . . ?
N39 C42 C1 112.1(9) . . ?
N39 C42 H42A 109.2 . . ?
C1 C42 H42A 109.2 . . ?
N39 C42 H42B 109.2 . . ?
C1 C42 H42B 109.2 . . ?
H42A C42 H42B 107.9 . . ?
C44 N43 C6 121.0(10) . . ?
C44 N43 H43 119.5 . . ?
C6 N43 H43 119.5 . . ?
O45 C44 N43 123.8(11) . . ?
O45 C44 C46 119.6(10) . . ?
N43 C44 C46 116.6(11) . . ?
C47 C46 C51 118.4(11) . . ?
C47 C46 C44 125.8(10) . . ?
C51 C46 C44 115.7(11) . . ?
C48 C47 C46 117.4(10) . . ?
C48 C47 H47 121.3 . . ?
C46 C47 H47 121.3 . . ?
C49 C48 C47 122.0(11) . . ?
C49 C48 H48 119 . . ?
C47 C48 H48 119 . . ?
C48 C49 N50 120.7(10) . . ?
C48 C49 C52 125.9(10) . . ?
N50 C49 C52 113.3(9) . . ?
C51 N50 C49 116.9(9) . . ?
C51 N50 Fe1 128.1(8) . . ?
C49 N50 Fe1 115.0(7) . . ?
N50 C51 C46 124.6(10) . . ?
N50 C51 H51 117.7 . . ?
C46 C51 H51 117.7 . . ?
N57 C52 C53 120.8(11) . . ?
N57 C52 C49 115.6(10) . . ?
C53 C52 C49 123.6(10) . . ?
C54 C53 C52 119.1(10) . . ?
C54 C53 H53 120.4 . . ?
C52 C53 H53 120.4 . . ?
C53 C54 C55 119.4(11) . . ?
C53 C54 H54 120.3 . . ?
C55 C54 H54 120.3 . . ?
C56 C55 C54 118.8(11) . . ?
C56 C55 C58 123.3(11) . . ?
C54 C55 C58 117.8(11) . . ?
N57 C56 C55 123.8(10) . . ?
N57 C56 H56 118.1 . . ?
C55 C56 H56 118.1 . . ?
C56 N57 C52 117.9(9) . . ?
C56 N57 Fe1 128.2(7) . . ?
C52 N57 Fe1 113.0(8) . . ?
O59 C58 O60 124.6(13) . . ?
O59 C58 C55 123.9(12) . . ?
O60 C58 C55 111.5(12) . . ?
C58 O60 C61 116.3(11) . . ?
C62B C61 O60 117(2) . . ?
C62B C61 C62A 80(2) . . ?
O60 C61 C62A 108.2(16) . . ?
C62B C61 H61A 125.6 . . ?
O60 C61 H61A 110.1 . . ?
C62A C61 H61A 110.1 . . ?
C62B C61 H61B 30.9 . . ?
O60 C61 H61B 110.1 . . ?
C62A C61 H61B 110.1 . . ?
H61A C61 H61B 108.4 . . ?
C62B C61 H61C 108 . . ?
O60 C61 H61C 108 . . ?
C62A C61 H61C 133.6 . . ?
H61A C61 H61C 28.5 . . ?
H61B C61 H61C 83.3 . . ?
C62B C61 H61D 108 . . ?
O60 C61 H61D 108 . . ?
C62A C61 H61D 33 . . ?
H61A C61 H61D 79.9 . . ?
H61B C61 H61D 134.8 . . ?
H61C C61 H61D 107.2 . . ?
C61 C62A H62A 109.5 . . ?
C61 C62A H62B 109.5 . . ?
H62A C62A H62B 109.5 . . ?
C61 C62A H62C 109.5 . . ?
H62A C62A H62C 109.5 . . ?
H62B C62A H62C 109.5 . . ?
C61 C62B H62D 109.5 . . ?
C61 C62B H62E 109.5 . . ?
H62D C62B H62E 109.5 . . ?
C61 C62B H62F 109.5 . . ?
H62D C62B H62F 109.5 . . ?
H62E C62B H62F 109.5 . . ?
C64 N63 C20 124.1(9) . . ?
C64 N63 H63 117.9 . . ?
C20 N63 H63 117.9 . . ?
O65 C64 N63 122.6(10) . . ?
O65 C64 C66 121.3(10) . . ?
N63 C64 C66 116.1(9) . . ?
C71 C66 C67 120.4(10) . . ?
C71 C66 C64 115.9(9) . . ?
C67 C66 C64 123.6(10) . . ?
C66 C67 C68 115.5(10) . . ?
C66 C67 H67 122.2 . . ?
C68 C67 H67 122.2 . . ?
C69 C68 C67 120.8(10) . . ?
C69 C68 H68 119.6 . . ?
C67 C68 H68 119.6 . . ?
N70 C69 C68 122.7(10) . . ?
N70 C69 C72 113.3(9) . . ?
C68 C69 C72 123.5(10) . . ?
C71 N70 C69 116.7(9) . . ?
C71 N70 Fe1 128.8(7) . . ?
C69 N70 Fe1 114.6(7) . . ?
N70 C71 C66 123.7(10) . . ?
N70 C71 H71 118.2 . . ?
C66 C71 H71 118.2 . . ?
N77 C72 C73 121.0(11) . . ?
N77 C72 C69 114.8(9) . . ?
C73 C72 C69 124.1(10) . . ?
C74 C73 C72 119.3(11) . . ?
C74 C73 H73 120.3 . . ?
C72 C73 H73 120.3 . . ?
C73 C74 C75 119.7(10) . . ?
C73 C74 H74 120.2 . . ?
C75 C74 H74 120.2 . . ?
C74 C75 C76 117.0(10) . . ?
C74 C75 C78 120.8(10) . . ?
C76 C75 C78 121.8(10) . . ?
N77 C76 C75 124.8(10) . . ?
N77 C76 H76 117.6 . . ?
C75 C76 H76 117.6 . . ?
C76 N77 C72 118.0(9) . . ?
C76 N77 Fe1 127.5(7) . . ?
C72 N77 Fe1 111.8(7) . . ?
O79 C78 O80 123.9(12) . . ?
O79 C78 C75 122.3(11) . . ?
O80 C78 C75 113.4(10) . . ?
C78 O80 C81 116.8(10) . . ?
O80 C81 C82 109.4(12) . . ?
O80 C81 H81A 109.8 . . ?
C82 C81 H81A 109.8 . . ?
O80 C81 H81B 109.8 . . ?
C82 C81 H81B 109.8 . . ?
H81A C81 H81B 108.2 . . ?
C81 C82 H82A 109.5 . . ?
C81 C82 H82B 109.5 . . ?
H82A C82 H82B 109.5 . . ?
C81 C82 H82C 109.5 . . ?
H82A C82 H82C 109.5 . . ?
H82B C82 H82C 109.5 . . ?
C84 N83 C34 122.2(10) . . ?
C84 N83 H83 118.9 . . ?
C34 N83 H83 118.9 . . ?
O85 C84 N83 123.3(11) . . ?
O85 C84 C86 121.1(10) . . ?
N83 C84 C86 115.5(11) . . ?
C87 C86 C91 118.4(10) . . ?
C87 C86 C84 126.9(10) . . ?
C91 C86 C84 114.7(10) . . ?
C88 C87 C86 119.0(10) . . ?
C88 C87 H87 120.5 . . ?
C86 C87 H87 120.5 . . ?
C87 C88 C89 119.7(10) . . ?
C87 C88 H88 120.1 . . ?
C89 C88 H88 120.1 . . ?
N90 C89 C88 121.8(9) . . ?
N90 C89 C92 114.0(9) . . ?
C88 C89 C92 124.2(10) . . ?
C91 N90 C89 118.6(9) . . ?
C91 N90 Fe1 125.2(7) . . ?
C89 N90 Fe1 115.9(7) . . ?
N90 C91 C86 122.2(10) . . ?
N90 C91 H91 118.9 . . ?
C86 C91 H91 118.9 . . ?
N97 C92 C93 122.5(10) . . ?
N97 C92 C89 112.9(9) . . ?
C93 C92 C89 124.5(10) . . ?
C94 C93 C92 119.1(11) . . ?
C94 C93 H93 120.4 . . ?
C92 C93 H93 120.4 . . ?
C93 C94 C95 119.5(11) . . ?
C93 C94 H94 120.3 . . ?
C95 C94 H94 120.3 . . ?
C96 C95 C94 117.8(10) . . ?
C96 C95 C98 120.5(10) . . ?
C94 C95 C98 121.6(10) . . ?
N97 C96 C95 124.5(10) . . ?
N97 C96 H96 117.7 . . ?
C95 C96 H96 117.7 . . ?
C96 N97 C92 116.4(9) . . ?
C96 N97 Fe1 126.8(7) . . ?
C92 N97 Fe1 116.1(7) . . ?
O99 C98 O100 123.7(11) . . ?
O99 C98 C95 125.2(11) . . ?
O100 C98 C95 111.2(10) . . ?
C98 O100 C101 118.3(9) . . ?
O100 C101 C102 114.1(13) . . ?
O100 C101 H10C 108.7 . . ?
C102 C101 H10C 108.7 . . ?
O100 C101 H10D 108.7 . . ?
C102 C101 H10D 108.7 . . ?
H10C C101 H10D 107.6 . . ?
C101 C102 H10E 109.5 . . ?
C101 C102 H10F 109.5 . . ?
H10E C102 H10F 109.5 . . ?
C101 C102 H10G 109.5 . . ?
H10E C102 H10G 109.5 . . ?
H10F C102 H10G 109.5 . . ?
O3A Cl1A O5A 109.6(5) . . ?
O3A Cl1A O2A 110.3(5) . . ?
O5A Cl1A O2A 108.5(6) . . ?
O3A Cl1A O4A 109.1(5) . . ?
O5A Cl1A O4A 110.4(6) . . ?
O2A Cl1A O4A 108.9(4) . . ?
O3B Cl1B O5B 110.7(6) . . ?
O3B Cl1B O2B 108.9(5) . . ?
O5B Cl1B O2B 110.5(6) . . ?
O3B Cl1B O4B 112.6(6) . . ?
O5B Cl1B O4B 105.0(6) . . ?
O2B Cl1B O4B 109.1(5) . . ?
O6C Cl1C O3C 133.3(8) . . ?
O6C Cl1C O5C 47.0(10) . . ?
O3C Cl1C O5C 118.3(9) . . ?
O6C Cl1C O2C 113.7(6) . . ?
O3C Cl1C O2C 113.0(6) . . ?
O5C Cl1C O2C 106.5(6) . . ?
O6C Cl1C O8C 116.9(10) . . ?
O3C Cl1C O8C 45.3(10) . . ?
O5C Cl1C O8C 146.3(9) . . ?
O2C Cl1C O8C 107.1(8) . . ?
O6C Cl1C O4C 56.4(10) . . ?
O3C Cl1C O4C 106.5(8) . . ?
O5C Cl1C O4C 103.1(7) . . ?
O2C Cl1C O4C 108.8(5) . . ?
O8C Cl1C O4C 66.2(10) . . ?
O6C Cl1C O7C 107.4(9) . . ?
O3C Cl1C O7C 57.2(9) . . ?
O5C Cl1C O7C 66.3(9) . . ?
O2C Cl1C O7C 109.0(6) . . ?
O8C Cl1C O7C 101.9(9) . . ?
O4C Cl1C O7C 142.2(8) . . ?
O5D Cl1D O3D 109.9(7) . . ?
O5D Cl1D O4D 112.8(9) . . ?
O3D Cl1D O4D 111.2(8) . . ?
O5D Cl1D O2D 114.2(8) . . ?
O3D Cl1D O2D 105.9(6) . . ?
O4D Cl1D O2D 102.4(7) . . ?
O1E C2E O3E 127.2(15) . . ?
O1E C2E C4E 115.8(15) . . ?
O3E C2E C4E 116.7(15) . . ?
F7E C4E F5E 103.5(12) . . ?
F7E C4E F6E 103.5(12) . . ?
F5E C4E F6E 102.8(12) . . ?
F7E C4E C2E 113.7(15) . . ?
F5E C4E C2E 117.0(14) . . ?
F6E C4E C2E 114.7(14) . . ?
H1FA O1F H1FB 109.1(15) . . ?

loop_
_geom_bond_atom_site_label_1
_geom_bond_atom_site_label_2
_geom_bond_distance
_geom_bond_site_symmetry_2
_geom_bond_publ_flag
Fe1 N70 1.965(9) . ?
Fe1 N90 1.978(8) . ?
Fe1 N97 1.979(9) . ?
Fe1 N50 1.979(9) . ?
Fe1 N57 1.992(9) . ?
Fe1 N77 1.999(9) . ?
C1 C2 1.395(15) . ?
C1 C6 1.400(14) . ?
C1 C42 1.494(15) . ?
C2 C3 1.390(16) . ?
C2 H2 0.95 . ?
C3 C4 1.362(16) . ?
C3 H3 0.95 . ?
C4 C5 1.390(16) . ?
C4 H4 0.95 . ?
C5 C6 1.387(15) . ?
C5 C7 1.504(15) . ?
C6 N43 1.426(13) . ?
C7 N8 1.522(15) . ?
C7 H7A 0.99 . ?
C7 H7B 0.99 . ?
N8 C9 1.497(14) . ?
N8 C13 1.514(14) . ?
N8 H8 0.93 . ?
C9 C10 1.495(17) . ?
C9 H9A 0.99 . ?
C9 H9B 0.99 . ?
C10 N11 1.471(14) . ?
C10 H10A 0.99 . ?
C10 H10B 0.99 . ?
N11 C14 1.451(14) . ?
N11 C12 1.460(13) . ?
C12 C13 1.505(16) . ?
C12 H12A 0.99 . ?
C12 H12B 0.99 . ?
C13 H13A 0.99 . ?
C13 H13B 0.99 . ?
C14 C15 1.531(16) . ?
C14 H14A 0.99 . ?
C14 H14B 0.99 . ?
C15 C16 1.382(17) . ?
C15 C20 1.392(16) . ?
C16 C17 1.36(2) . ?
C16 H16 0.95 . ?
C17 C18 1.37(2) . ?
C17 H17 0.95 . ?
C18 C19 1.390(18) . ?
C18 H18 0.95 . ?
C19 C20 1.379(16) . ?
C19 C21 1.498(17) . ?
C20 N63 1.428(13) . ?
C21 N22 1.522(14) . ?
C21 H21A 0.99 . ?
C21 H21B 0.99 . ?
N22 C23 1.475(15) . ?
N22 C27 1.493(14) . ?
N22 H22 0.93 . ?
C23 C24 1.506(16) . ?
C23 H23A 0.99 . ?
C23 H23B 0.99 . ?
C24 N25 1.460(15) . ?
C24 H24A 0.99 . ?
C24 H24B 0.99 . ?
N25 C26 1.453(15) . ?
N25 C28 1.490(14) . ?
C26 C27 1.508(16) . ?
C26 H26A 0.99 . ?
C26 H26B 0.99 . ?
C27 H27A 0.99 . ?
C27 H27B 0.99 . ?
C28 C29 1.487(17) . ?
C28 H28A 0.99 . ?
C28 H28B 0.99 . ?
C29 C30 1.385(17) . ?
C29 C34 1.394(17) . ?
C30 C31 1.37(2) . ?
C30 H30 0.95 . ?
C31 C32 1.343(19) . ?
C31 H31 0.95 . ?
C32 C33 1.402(16) . ?
C32 H32 0.95 . ?
C33 C34 1.385(16) . ?
C33 C35 1.510(16) . ?
C34 N83 1.453(14) . ?
C35 N36 1.515(14) . ?
C35 H35A 0.99 . ?
C35 H35B 0.99 . ?
N36 C41 1.493(15) . ?
N36 C37 1.500(14) . ?
N36 H36 0.93 . ?
C37 C38 1.504(16) . ?
C37 H37A 0.99 . ?
C37 H37B 0.99 . ?
C38 N39 1.445(14) . ?
C38 H38A 0.99 . ?
C38 H38B 0.99 . ?
N39 C40 1.460(14) . ?
N39 C42 1.486(14) . ?
C40 C41 1.508(16) . ?
C40 H40A 0.99 . ?
C40 H40B 0.99 . ?
C41 H41A 0.99 . ?
C41 H41B 0.99 . ?
C42 H42A 0.99 . ?
C42 H42B 0.99 . ?
N43 C44 1.331(13) . ?
N43 H43 0.88 . ?
C44 O45 1.215(13) . ?
C44 C46 1.510(16) . ?
C46 C47 1.381(15) . ?
C46 C51 1.384(14) . ?
C47 C48 1.379(15) . ?
C47 H47 0.95 . ?
C48 C49 1.364(14) . ?
C48 H48 0.95 . ?
C49 N50 1.377(13) . ?
C49 C52 1.438(15) . ?
N50 C51 1.328(13) . ?
C51 H51 0.95 . ?
C52 N57 1.370(13) . ?
C52 C53 1.407(15) . ?
C53 C54 1.374(15) . ?
C53 H53 0.95 . ?
C54 C55 1.391(15) . ?
C54 H54 0.95 . ?
C55 C56 1.358(15) . ?
C55 C58 1.493(18) . ?
C56 N57 1.344(13) . ?
C56 H56 0.95 . ?
C58 O59 1.210(14) . ?
C58 O60 1.323(14) . ?
O60 C61 1.444(16) . ?
C61 C62B 1.34(4) . ?
C61 C62A 1.46(3) . ?
C61 H61A 0.99 . ?
C61 H61B 0.99 . ?
C61 H61C 0.99 . ?
C61 H61D 0.99 . ?
C62A H62A 0.98 . ?
C62A H62B 0.98 . ?
C62A H62C 0.98 . ?
C62B H62D 0.98 . ?
C62B H62E 0.98 . ?
C62B H62F 0.98 . ?
N63 C64 1.370(13) . ?
N63 H63 0.88 . ?
C64 O65 1.216(12) . ?
C64 C66 1.505(15) . ?
C66 C71 1.381(14) . ?
C66 C67 1.396(14) . ?
C67 C68 1.398(15) . ?
C67 H67 0.95 . ?
C68 C69 1.384(15) . ?
C68 H68 0.95 . ?
C69 N70 1.353(12) . ?
C69 C72 1.464(15) . ?
N70 C71 1.335(13) . ?
C71 H71 0.95 . ?
C72 N77 1.345(13) . ?
C72 C73 1.408(14) . ?
C73 C74 1.373(15) . ?
C73 H73 0.95 . ?
C74 C75 1.379(15) . ?
C74 H74 0.95 . ?
C75 C76 1.390(14) . ?
C75 C78 1.472(16) . ?
C76 N77 1.319(13) . ?
C76 H76 0.95 . ?
C78 O79 1.221(13) . ?
C78 O80 1.313(13) . ?
O80 C81 1.472(15) . ?
C81 C82 1.51(2) . ?
C81 H81A 0.99 . ?
C81 H81B 0.99 . ?
C82 H82A 0.98 . ?
C82 H82B 0.98 . ?
C82 H82C 0.98 . ?
N83 C84 1.353(13) . ?
N83 H83 0.88 . ?
C84 O85 1.210(13) . ?
C84 C86 1.499(15) . ?
C86 C87 1.397(14) . ?
C86 C91 1.401(14) . ?
C87 C88 1.375(14) . ?
C87 H87 0.95 . ?
C88 C89 1.386(14) . ?
C88 H88 0.95 . ?
C89 N90 1.359(12) . ?
C89 C92 1.467(14) . ?
N90 C91 1.342(12) . ?
C91 H91 0.95 . ?
C92 N97 1.364(13) . ?
C92 C93 1.385(14) . ?
C93 C94 1.372(15) . ?
C93 H93 0.95 . ?
C94 C95 1.387(15) . ?
C94 H94 0.95 . ?
C95 C96 1.376(14) . ?
C95 C98 1.485(15) . ?
C96 N97 1.342(12) . ?
C96 H96 0.95 . ?
C98 O99 1.201(13) . ?
C98 O100 1.348(14) . ?
O100 C101 1.456(13) . ?
C101 C102 1.46(2) . ?
C101 H10C 0.99 . ?
C101 H10D 0.99 . ?
C102 H10E 0.98 . ?
C102 H10F 0.98 . ?
C102 H10G 0.98 . ?
Cl1A O3A 1.430(5) . ?
Cl1A O5A 1.430(6) . ?
Cl1A O2A 1.430(6) . ?
Cl1A O4A 1.434(6) . ?
Cl1B O3B 1.460(6) . ?
Cl1B O5B 1.478(7) . ?
Cl1B O2B 1.481(7) . ?
Cl1B O4B 1.493(7) . ?
Cl1C O6C 1.403(8) . ?
Cl1C O3C 1.411(6) . ?
Cl1C O5C 1.432(8) . ?
Cl1C O2C 1.432(6) . ?
Cl1C O8C 1.438(8) . ?
Cl1C O4C 1.466(8) . ?
Cl1C O7C 1.467(8) . ?
Cl1D O5D 1.442(7) . ?
Cl1D O3D 1.451(6) . ?
Cl1D O4D 1.484(9) . ?
Cl1D O2D 1.498(8) . ?
O1E C2E 1.203(17) . ?
C2E O3E 1.254(18) . ?
C2E C4E 1.47(3) . ?
C4E F7E 1.335(12) . ?
C4E F5E 1.339(12) . ?
C4E F6E 1.341(12) . ?
O1F H1FA 0.949(14) . ?
O1F H1FB 0.962(15) . ?
C104 C104 1.64(11) 2_656 ?

loop_
_geom_hbond_atom_site_label_D
_geom_hbond_atom_site_label_H
_geom_hbond_atom_site_label_A
_geom_hbond_distance_DH
_geom_hbond_distance_HA
_geom_hbond_distance_DA
_geom_hbond_angle_DHA
_geom_hbond_site_symmetry_A
N8 H8 O5D 0.93 1.93 2.742(13) 144.5 .
N22 H22 O5B 0.93 2.11 3.031(16) 171.6 .
N36 H36 O1E 0.93 1.83 2.731(13) 161.5 .
N43 H43 O3D 0.88 2.17 3.000(13) 155.9 2_556
N63 H63 O5C 0.88 1.99 2.822(14) 157.9 2_666
N63 H63 O6C 0.88 2.12 2.964(19) 159.8 2_666
N83 H83 O4A 0.88 2.09 2.955(13) 167.3 2_667
O1F H1FB O45 0.962(15) 2.027(9) 2.988(17) 177.3(9) .

loop_
_geom_torsion_atom_site_label_1
_geom_torsion_atom_site_label_2
_geom_torsion_atom_site_label_3
_geom_torsion_atom_site_label_4
_geom_torsion
_geom_torsion_site_symmetry_1
_geom_torsion_site_symmetry_2
_geom_torsion_site_symmetry_3
_geom_torsion_site_symmetry_4
_geom_torsion_publ_flag
C6 C1 C2 C3 2.9(17) . . . . ?
C42 C1 C2 C3 -179.5(11) . . . . ?
C1 C2 C3 C4 -2.5(19) . . . . ?
C2 C3 C4 C5 2(2) . . . . ?
C3 C4 C5 C6 -2.0(18) . . . . ?
C3 C4 C5 C7 178.6(12) . . . . ?
C4 C5 C6 C1 2.6(17) . . . . ?
C7 C5 C6 C1 -178.0(10) . . . . ?
C4 C5 C6 N43 -178.5(10) . . . . ?
C7 C5 C6 N43 0.9(16) . . . . ?
C2 C1 C6 C5 -3.0(16) . . . . ?
C42 C1 C6 C5 179.4(11) . . . . ?
C2 C1 C6 N43 178.0(10) . . . . ?
C42 C1 C6 N43 0.4(15) . . . . ?
C6 C5 C7 N8 127.3(12) . . . . ?
C4 C5 C7 N8 -53.4(15) . . . . ?
C5 C7 N8 C9 -171.0(10) . . . . ?
C5 C7 N8 C13 -48.9(14) . . . . ?
C13 N8 C9 C10 58.0(13) . . . . ?
C7 N8 C9 C10 -175.4(10) . . . . ?
N8 C9 C10 N11 -59.9(14) . . . . ?
C9 C10 N11 C14 -174.8(10) . . . . ?
C9 C10 N11 C12 60.8(14) . . . . ?
C14 N11 C12 C13 177.1(10) . . . . ?
C10 N11 C12 C13 -61.0(13) . . . . ?
N11 C12 C13 N8 60.6(13) . . . . ?
C9 N8 C13 C12 -58.4(13) . . . . ?
C7 N8 C13 C12 178.9(9) . . . . ?
C12 N11 C14 C15 -54.8(13) . . . . ?
C10 N11 C14 C15 -176.9(10) . . . . ?
N11 C14 C15 C16 118.8(12) . . . . ?
N11 C14 C15 C20 -61.3(14) . . . . ?
C20 C15 C16 C17 1.0(19) . . . . ?
C14 C15 C16 C17 -179.1(12) . . . . ?
C15 C16 C17 C18 1(2) . . . . ?
C16 C17 C18 C19 -2(2) . . . . ?
C17 C18 C19 C20 1(2) . . . . ?
C17 C18 C19 C21 -177.6(13) . . . . ?
C18 C19 C20 C15 0.9(17) . . . . ?
C21 C19 C20 C15 179.7(10) . . . . ?
C18 C19 C20 N63 -175.4(11) . . . . ?
C21 C19 C20 N63 3.4(16) . . . . ?
C16 C15 C20 C19 -2.0(17) . . . . ?
C14 C15 C20 C19 178.1(10) . . . . ?
C16 C15 C20 N63 174.4(10) . . . . ?
C14 C15 C20 N63 -5.5(16) . . . . ?
C20 C19 C21 N22 125.0(12) . . . . ?
C18 C19 C21 N22 -56.3(16) . . . . ?
C19 C21 N22 C23 178.4(11) . . . . ?
C19 C21 N22 C27 -58.2(15) . . . . ?
C27 N22 C23 C24 53.5(14) . . . . ?
C21 N22 C23 C24 179.1(11) . . . . ?
N22 C23 C24 N25 -56.8(16) . . . . ?
C23 C24 N25 C26 60.7(14) . . . . ?
C23 C24 N25 C28 -176.0(11) . . . . ?
C24 N25 C26 C27 -61.8(12) . . . . ?
C28 N25 C26 C27 176.5(10) . . . . ?
C23 N22 C27 C26 -54.4(14) . . . . ?
C21 N22 C27 C26 -177.1(11) . . . . ?
N25 C26 C27 N22 58.8(14) . . . . ?
C26 N25 C28 C29 -58.0(15) . . . . ?
C24 N25 C28 C29 180.0(12) . . . . ?
N25 C28 C29 C30 125.3(14) . . . . ?
N25 C28 C29 C34 -57.3(18) . . . . ?
C34 C29 C30 C31 1(2) . . . . ?
C28 C29 C30 C31 178.6(16) . . . . ?
C29 C30 C31 C32 2(3) . . . . ?
C30 C31 C32 C33 -3(3) . . . . ?
C31 C32 C33 C34 1(2) . . . . ?
C31 C32 C33 C35 178.3(15) . . . . ?
C32 C33 C34 C29 3(2) . . . . ?
C35 C33 C34 C29 -174.7(12) . . . . ?
C32 C33 C34 N83 -174.1(12) . . . . ?
C35 C33 C34 N83 8.5(18) . . . . ?
C30 C29 C34 C33 -3(2) . . . . ?
C28 C29 C34 C33 179.0(12) . . . . ?
C30 C29 C34 N83 173.2(12) . . . . ?
C28 C29 C34 N83 -4.3(18) . . . . ?
C34 C33 C35 N36 125.6(12) . . . . ?
C32 C33 C35 N36 -51.7(16) . . . . ?
C33 C35 N36 C41 -49.4(12) . . . . ?
C33 C35 N36 C37 -172.0(9) . . . . ?
C41 N36 C37 C38 55.3(12) . . . . ?
C35 N36 C37 C38 -179.0(9) . . . . ?
N36 C37 C38 N39 -60.0(12) . . . . ?
C37 C38 N39 C40 61.5(12) . . . . ?
C37 C38 N39 C42 -175.5(9) . . . . ?
C38 N39 C40 C41 -60.6(12) . . . . ?
C42 N39 C40 C41 177.3(9) . . . . ?
C37 N36 C41 C40 -53.9(12) . . . . ?
C35 N36 C41 C40 -177.6(9) . . . . ?
N39 C40 C41 N36 57.5(13) . . . . ?
C38 N39 C42 C1 173.6(9) . . . . ?
C40 N39 C42 C1 -64.7(12) . . . . ?
C2 C1 C42 N39 117.2(11) . . . . ?
C6 C1 C42 N39 -65.3(14) . . . . ?
C5 C6 N43 C44 -80.5(13) . . . . ?
C1 C6 N43 C44 98.5(12) . . . . ?
C6 N43 C44 O45 10.7(16) . . . . ?
C6 N43 C44 C46 -172.2(9) . . . . ?
O45 C44 C46 C47 -150.4(11) . . . . ?
N43 C44 C46 C47 32.4(15) . . . . ?
O45 C44 C46 C51 25.7(15) . . . . ?
N43 C44 C46 C51 -151.6(9) . . . . ?
C51 C46 C47 C48 -1.4(15) . . . . ?
C44 C46 C47 C48 174.6(10) . . . . ?
C46 C47 C48 C49 1.6(16) . . . . ?
C47 C48 C49 N50 -0.5(16) . . . . ?
C47 C48 C49 C52 -175.7(10) . . . . ?
C48 C49 N50 C51 -0.9(14) . . . . ?
C52 C49 N50 C51 174.8(8) . . . . ?
C48 C49 N50 Fe1 180.0(8) . . . . ?
C52 C49 N50 Fe1 -4.2(10) . . . . ?
N70 Fe1 N50 C51 18.6(8) . . . . ?
N90 Fe1 N50 C51 -74.3(8) . . . . ?
N97 Fe1 N50 C51 -142(2) . . . . ?
N57 Fe1 N50 C51 -169.4(9) . . . . ?
N77 Fe1 N50 C51 99.8(8) . . . . ?
N70 Fe1 N50 C49 -162.5(7) . . . . ?
N90 Fe1 N50 C49 104.7(7) . . . . ?
N97 Fe1 N50 C49 37(2) . . . . ?
N57 Fe1 N50 C49 9.5(7) . . . . ?
N77 Fe1 N50 C49 -81.3(7) . . . . ?
C49 N50 C51 C46 1.2(14) . . . . ?
Fe1 N50 C51 C46 -179.9(7) . . . . ?
C47 C46 C51 N50 -0.1(15) . . . . ?
C44 C46 C51 N50 -176.4(9) . . . . ?
C48 C49 C52 N57 168.4(10) . . . . ?
N50 C49 C52 N57 -7.1(12) . . . . ?
C48 C49 C52 C53 -11.5(16) . . . . ?
N50 C49 C52 C53 172.9(9) . . . . ?
N57 C52 C53 C54 -1.9(15) . . . . ?
C49 C52 C53 C54 178.1(10) . . . . ?
C52 C53 C54 C55 -2.2(15) . . . . ?
C53 C54 C55 C56 3.6(16) . . . . ?
C53 C54 C55 C58 179.7(10) . . . . ?
C54 C55 C56 N57 -0.9(16) . . . . ?
C58 C55 C56 N57 -176.8(10) . . . . ?
C55 C56 N57 C52 -3.0(14) . . . . ?
C55 C56 N57 Fe1 164.8(8) . . . . ?
C53 C52 N57 C56 4.4(13) . . . . ?
C49 C52 N57 C56 -175.5(8) . . . . ?
C53 C52 N57 Fe1 -165.2(8) . . . . ?
C49 C52 N57 Fe1 14.9(10) . . . . ?
N70 Fe1 N57 C56 -119(2) . . . . ?
N90 Fe1 N57 C56 83.3(8) . . . . ?
N97 Fe1 N57 C56 2.9(8) . . . . ?
N50 Fe1 N57 C56 178.5(8) . . . . ?
N77 Fe1 N57 C56 -87.1(8) . . . . ?
N70 Fe1 N57 C52 50(2) . . . . ?
N90 Fe1 N57 C52 -108.4(7) . . . . ?
N97 Fe1 N57 C52 171.2(7) . . . . ?
N50 Fe1 N57 C52 -13.2(7) . . . . ?
N77 Fe1 N57 C52 81.2(7) . . . . ?
C56 C55 C58 O59 -165.5(12) . . . . ?
C54 C55 C58 O59 18.6(18) . . . . ?
C56 C55 C58 O60 13.5(16) . . . . ?
C54 C55 C58 O60 -162.4(10) . . . . ?
O59 C58 O60 C61 -1.5(18) . . . . ?
C55 C58 O60 C61 179.6(11) . . . . ?
C58 O60 C61 C62B -87(3) . . . . ?
C58 O60 C61 C62A -174.4(16) . . . . ?
C19 C20 N63 C64 -85.5(13) . . . . ?
C15 C20 N63 C64 98.0(12) . . . . ?
C20 N63 C64 O65 6.7(17) . . . . ?
C20 N63 C64 C66 -171.5(10) . . . . ?
O65 C64 C66 C71 34.1(15) . . . . ?
N63 C64 C66 C71 -147.7(10) . . . . ?
O65 C64 C66 C67 -146.5(11) . . . . ?
N63 C64 C66 C67 31.7(15) . . . . ?
C71 C66 C67 C68 -5.0(16) . . . . ?
C64 C66 C67 C68 175.6(10) . . . . ?
C66 C67 C68 C69 2.7(16) . . . . ?
C67 C68 C69 N70 0.5(18) . . . . ?
C67 C68 C69 C72 -171.1(11) . . . . ?
C68 C69 N70 C71 -1.5(16) . . . . ?
C72 C69 N70 C71 170.9(9) . . . . ?
C68 C69 N70 Fe1 179.3(9) . . . . ?
C72 C69 N70 Fe1 -8.4(12) . . . . ?
N90 Fe1 N70 C71 26.3(9) . . . . ?
N97 Fe1 N70 C71 106.8(9) . . . . ?
N50 Fe1 N70 C71 -70.0(9) . . . . ?
N57 Fe1 N70 C71 -132(2) . . . . ?
N77 Fe1 N70 C71 -163.9(9) . . . . ?
N90 Fe1 N70 C69 -154.6(7) . . . . ?
N97 Fe1 N70 C69 -74.0(8) . . . . ?
N50 Fe1 N70 C69 109.1(7) . . . . ?
N57 Fe1 N70 C69 47(3) . . . . ?
N77 Fe1 N70 C69 15.3(7) . . . . ?
C69 N70 C71 C66 -0.9(15) . . . . ?
Fe1 N70 C71 C66 178.2(8) . . . . ?
C67 C66 C71 N70 4.3(16) . . . . ?
C64 C66 C71 N70 -176.2(9) . . . . ?
N70 C69 C72 N77 -8.5(14) . . . . ?
C68 C69 C72 N77 163.7(10) . . . . ?
N70 C69 C72 C73 171.3(10) . . . . ?
C68 C69 C72 C73 -16.4(18) . . . . ?
N77 C72 C73 C74 0.4(16) . . . . ?
C69 C72 C73 C74 -179.4(11) . . . . ?
C72 C73 C74 C75 -3.9(17) . . . . ?
C73 C74 C75 C76 3.2(16) . . . . ?
C73 C74 C75 C78 175.7(11) . . . . ?
C74 C75 C76 N77 1.1(16) . . . . ?
C78 C75 C76 N77 -171.4(10) . . . . ?
C75 C76 N77 C72 -4.5(15) . . . . ?
C75 C76 N77 Fe1 155.2(8) . . . . ?
C73 C72 N77 C76 3.6(15) . . . . ?
C69 C72 N77 C76 -176.5(9) . . . . ?
C73 C72 N77 Fe1 -159.1(8) . . . . ?
C69 C72 N77 Fe1 20.7(11) . . . . ?
N70 Fe1 N77 C76 179.6(9) . . . . ?
N90 Fe1 N77 C76 -123.9(17) . . . . ?
N97 Fe1 N77 C76 -86.0(9) . . . . ?
N50 Fe1 N77 C76 85.5(9) . . . . ?
N57 Fe1 N77 C76 4.4(9) . . . . ?
N70 Fe1 N77 C72 -19.6(7) . . . . ?
N90 Fe1 N77 C72 37(2) . . . . ?
N97 Fe1 N77 C72 74.7(7) . . . . ?
N50 Fe1 N77 C72 -113.8(7) . . . . ?
N57 Fe1 N77 C72 165.1(7) . . . . ?
C74 C75 C78 O79 -19.1(18) . . . . ?
C76 C75 C78 O79 153.0(12) . . . . ?
C74 C75 C78 O80 167.7(11) . . . . ?
C76 C75 C78 O80 -20.2(16) . . . . ?
O79 C78 O80 C81 -4.7(18) . . . . ?
C75 C78 O80 C81 168.3(11) . . . . ?
C78 O80 C81 C82 -86.3(14) . . . . ?
C33 C34 N83 C84 -81.2(15) . . . . ?
C29 C34 N83 C84 102.0(13) . . . . ?
C34 N83 C84 O85 3.7(18) . . . . ?
C34 N83 C84 C86 -179.3(10) . . . . ?
O85 C84 C86 C87 -146.3(12) . . . . ?
N83 C84 C86 C87 36.7(16) . . . . ?
O85 C84 C86 C91 32.4(15) . . . . ?
N83 C84 C86 C91 -144.6(10) . . . . ?
C91 C86 C87 C88 -5.0(15) . . . . ?
C84 C86 C87 C88 173.7(10) . . . . ?
C86 C87 C88 C89 1.4(16) . . . . ?
C87 C88 C89 N90 3.2(16) . . . . ?
C87 C88 C89 C92 -174.7(10) . . . . ?
C88 C89 N90 C91 -4.1(14) . . . . ?
C92 C89 N90 C91 174.1(9) . . . . ?
C88 C89 N90 Fe1 -178.4(8) . . . . ?
C92 C89 N90 Fe1 -0.3(11) . . . . ?
N70 Fe1 N90 C91 -76.3(8) . . . . ?
N97 Fe1 N90 C91 -170.3(8) . . . . ?
N50 Fe1 N90 C91 18.8(8) . . . . ?
N57 Fe1 N90 C91 100.3(8) . . . . ?
N77 Fe1 N90 C91 -131.8(16) . . . . ?
N70 Fe1 N90 C89 97.6(7) . . . . ?
N97 Fe1 N90 C89 3.6(7) . . . . ?
N50 Fe1 N90 C89 -167.3(7) . . . . ?
N57 Fe1 N90 C89 -85.7(7) . . . . ?
N77 Fe1 N90 C89 42(2) . . . . ?
C89 N90 C91 C86 0.3(14) . . . . ?
Fe1 N90 C91 C86 174.1(7) . . . . ?
C87 C86 C91 N90 4.2(15) . . . . ?
C84 C86 C91 N90 -174.6(9) . . . . ?
N90 C89 C92 N97 -5.1(13) . . . . ?
C88 C89 C92 N97 173.0(10) . . . . ?
N90 C89 C92 C93 176.6(10) . . . . ?
C88 C89 C92 C93 -5.3(17) . . . . ?
N97 C92 C93 C94 3.7(17) . . . . ?
C89 C92 C93 C94 -178.2(11) . . . . ?
C92 C93 C94 C95 -1.6(17) . . . . ?
C93 C94 C95 C96 -1.4(17) . . . . ?
C93 C94 C95 C98 177.4(11) . . . . ?
C94 C95 C96 N97 2.6(17) . . . . ?
C98 C95 C96 N97 -176.2(10) . . . . ?
C95 C96 N97 C92 -0.7(15) . . . . ?
C95 C96 N97 Fe1 169.1(8) . . . . ?
C93 C92 N97 C96 -2.6(15) . . . . ?
C89 C92 N97 C96 179.1(9) . . . . ?
C93 C92 N97 Fe1 -173.5(8) . . . . ?
C89 C92 N97 Fe1 8.3(11) . . . . ?
N70 Fe1 N97 C96 91.9(9) . . . . ?
N90 Fe1 N97 C96 -176.5(9) . . . . ?
N50 Fe1 N97 C96 -107(2) . . . . ?
N57 Fe1 N97 C96 -80.4(9) . . . . ?
N77 Fe1 N97 C96 11.1(9) . . . . ?
N70 Fe1 N97 C92 -98.3(8) . . . . ?
N90 Fe1 N97 C92 -6.7(7) . . . . ?
N50 Fe1 N97 C92 62(2) . . . . ?
N57 Fe1 N97 C92 89.4(8) . . . . ?
N77 Fe1 N97 C92 -179.1(8) . . . . ?
C96 C95 C98 O99 -164.1(12) . . . . ?
C94 C95 C98 O99 17(2) . . . . ?
C96 C95 C98 O100 15.7(16) . . . . ?
C94 C95 C98 O100 -163.1(11) . . . . ?
O99 C98 O100 C101 1(2) . . . . ?
C95 C98 O100 C101 -178.9(11) . . . . ?
C98 O100 C101 C102 -84.6(16) . . . . ?
O1E C2E C4E F7E 152.1(14) . . . . ?
O3E C2E C4E F7E -33.9(19) . . . . ?
O1E C2E C4E F5E 31(2) . . . . ?
O3E C2E C4E F5E -154.6(13) . . . . ?
O1E C2E C4E F6E -89.1(18) . . . . ?
O3E C2E C4E F6E 84.9(16) . . . . ?
